data_4081702
loop_
_publ_author_name
'Ruddy, Adam J.'
'Kelly, Colin M.'
'Crawford, Sarah M.'
'Wheaton, Craig A.'
'Sydora, Orson L.'
'Small, Brooke L.'
'Stradiotto, Mark'
'Turculet, Laura'

_publ_section_title
;
 (N-Phosphinoamidinate)Iron Pre-Catalysts for the Room Temperature
 Hydrosilylation of Carbonyl Compounds with Broad Substrate Scope at Low
 Loadings
;
_journal_issue 19
_journal_name_full Organometallics
_journal_page_first 5581
_journal_paper_doi 10.1021/om400883u
_journal_volume 32
_journal_year 2013
_chemical_formula_sum 'C27 H41 N2 P'
_chemical_formula_weight 424.59
_chemical_name_systematic
; 
 ? 
;
_space_group_IT_number 14
_symmetry_cell_setting monoclinic
_symmetry_space_group_name_Hall '-P 2ybc'
_symmetry_space_group_name_H-M 'P 1 21/c 1'
_atom_sites_solution_hydrogens geom
_atom_sites_solution_primary direct
_atom_sites_solution_secondary difmap
_audit_creation_method SHELXL-97
_cell_angle_alpha 90.00
_cell_angle_beta 104.4940(10)
_cell_angle_gamma 90.00
_cell_formula_units_Z 8
_cell_length_a 15.6183(7)
_cell_length_b 11.6578(5)
_cell_length_c 29.7284(12)
_cell_measurement_reflns_used 9537
_cell_measurement_temperature 173(2)
_cell_measurement_theta_max 43.481
_cell_measurement_theta_min 4.412
_cell_volume 5240.5(4)
_computing_structure_refinement 'SHELXL-97 (Sheldrick, 1997)'
_computing_structure_solution 'SHELXS-97 (Sheldrick, 1990)'
_diffrn_ambient_temperature 173(2)
_diffrn_measured_fraction_theta_full 0.999
_diffrn_measured_fraction_theta_max 0.999
_diffrn_radiation_monochromator graphite
_diffrn_radiation_source 'fine-focus sealed tube'
_diffrn_radiation_type MoK\a
_diffrn_radiation_wavelength 0.71073
_diffrn_reflns_av_R_equivalents 0.0391
_diffrn_reflns_av_sigmaI/netI 0.0250
_diffrn_reflns_limit_h_max 19
_diffrn_reflns_limit_h_min -19
_diffrn_reflns_limit_k_max 14
_diffrn_reflns_limit_k_min -14
_diffrn_reflns_limit_l_max 37
_diffrn_reflns_limit_l_min -37
_diffrn_reflns_number 74295
_diffrn_reflns_theta_full 26.44
_diffrn_reflns_theta_max 26.44
_diffrn_reflns_theta_min 1.35
_exptl_absorpt_coefficient_mu 0.120
_exptl_absorpt_correction_T_max 0.9746
_exptl_absorpt_correction_T_min 0.9360
_exptl_absorpt_correction_type multi-scan
_exptl_crystal_colour colourless
_exptl_crystal_density_diffrn 1.076
_exptl_crystal_density_method 'not measured'
_exptl_crystal_description fragment
_exptl_crystal_F_000 1856
_exptl_crystal_size_max 0.56
_exptl_crystal_size_mid 0.39
_exptl_crystal_size_min 0.22
_refine_diff_density_max 0.242
_refine_diff_density_min -0.347
_refine_diff_density_rms 0.037
_refine_ls_extinction_method none
_refine_ls_goodness_of_fit_ref 1.023
_refine_ls_hydrogen_treatment mixed
_refine_ls_matrix_type full
_refine_ls_number_parameters 569
_refine_ls_number_reflns 10794
_refine_ls_number_restraints 2
_refine_ls_restrained_S_all 1.025
_refine_ls_R_factor_all 0.0577
_refine_ls_R_factor_gt 0.0418
_refine_ls_shift/su_max 0.001
_refine_ls_shift/su_mean 0.000
_refine_ls_structure_factor_coef Fsqd
_refine_ls_weighting_details 'calc w=1/[\s^2^(Fo^2^)+(0.0422P)^2^+2.1870P] where P=(Fo^2^+2Fc^2^)/3'
_refine_ls_weighting_scheme calc
_refine_ls_wR_factor_gt 0.1010
_refine_ls_wR_factor_ref 0.1105
_reflns_number_gt 8416
_reflns_number_total 10794
_reflns_threshold_expression >2sigma(I)
_cod_data_source_file om400883u_si_002.cif
_cod_data_source_block 1b
_cod_original_sg_symbol_H-M P2(1)/c
_cod_database_code 4081702

loop_
_symmetry_equiv_pos_as_xyz
'x, y, z'
'-x, y+1/2, -z+1/2'
'-x, -y, -z'
'x, -y-1/2, z-1/2'

loop_
_atom_site_label
_atom_site_type_symbol
_atom_site_fract_x
_atom_site_fract_y
_atom_site_fract_z
_atom_site_U_iso_or_equiv
_atom_site_adp_type
_atom_site_occupancy
_atom_site_symmetry_multiplicity
_atom_site_calc_flag
_atom_site_refinement_flags
P1 P 0.48631(3) 0.02362(4) 0.411154(14) 0.03147(10) Uani 1 1 d .
N2 N 0.66311(8) 0.14373(11) 0.34755(4) 0.0323(3) Uani 1 1 d .
N1 N 0.55773(9) 0.04609(12) 0.37650(5) 0.0374(3) Uani 1 1 d D
C1 C 0.51995(12) -0.12819(15) 0.42824(6) 0.0431(4) Uani 1 1 d .
H1 H 0.5607(13) -0.0104(15) 0.3554(6) 0.055(6) Uiso 1 1 d D
C2 C 0.53830(17) -0.20744(17) 0.39074(8) 0.0631(6) Uani 1 1 d .
H2A H 0.5592 -0.2819 0.4045 0.095 Uiso 1 1 calc R
H2B H 0.5837 -0.1730 0.3774 0.095 Uiso 1 1 calc R
H2C H 0.4838 -0.2182 0.3662 0.095 Uiso 1 1 calc R
C3 C 0.60599(16) -0.1140(2) 0.46598(8) 0.0736(7) Uani 1 1 d .
H3A H 0.5954 -0.0651 0.4909 0.110 Uiso 1 1 calc R
H3B H 0.6508 -0.0783 0.4526 0.110 Uiso 1 1 calc R
H3C H 0.6270 -0.1894 0.4787 0.110 Uiso 1 1 calc R
C4 C 0.45191(17) -0.18307(19) 0.45043(9) 0.0717(7) Uani 1 1 d .
H4A H 0.3980 -0.2002 0.4263 0.108 Uiso 1 1 calc R
H4B H 0.4379 -0.1300 0.4732 0.108 Uiso 1 1 calc R
H4C H 0.4761 -0.2543 0.4661 0.108 Uiso 1 1 calc R
C5 C 0.37686(11) 0.02768(16) 0.36708(6) 0.0429(4) Uani 1 1 d .
C6 C 0.36981(14) 0.15042(18) 0.34786(8) 0.0592(5) Uani 1 1 d .
H6A H 0.3103 0.1629 0.3279 0.089 Uiso 1 1 calc R
H6B H 0.4136 0.1615 0.3297 0.089 Uiso 1 1 calc R
H6C H 0.3810 0.2052 0.3737 0.089 Uiso 1 1 calc R
C7 C 0.36434(14) -0.0560(2) 0.32651(8) 0.0664(6) Uani 1 1 d .
H7A H 0.3595 -0.1343 0.3377 0.100 Uiso 1 1 calc R
H7B H 0.4152 -0.0511 0.3129 0.100 Uiso 1 1 calc R
H7C H 0.3103 -0.0364 0.3029 0.100 Uiso 1 1 calc R
C8 C 0.30308(13) 0.0116(2) 0.39188(9) 0.0694(6) Uani 1 1 d .
H8A H 0.2460 0.0294 0.3704 0.104 Uiso 1 1 calc R
H8B H 0.3130 0.0632 0.4187 0.104 Uiso 1 1 calc R
H8C H 0.3029 -0.0680 0.4024 0.104 Uiso 1 1 calc R
C9 C 0.60997(9) 0.13890(13) 0.37406(5) 0.0274(3) Uani 1 1 d .
C10 C 0.60596(9) 0.23918(13) 0.40468(5) 0.0302(3) Uani 1 1 d .
C11 C 0.56280(13) 0.33782(15) 0.38660(7) 0.0515(5) Uani 1 1 d .
H11 H 0.5330 0.3416 0.3546 0.062 Uiso 1 1 calc R
C12 C 0.56270(14) 0.43194(17) 0.41514(9) 0.0644(6) Uani 1 1 d .
H12 H 0.5316 0.4995 0.4027 0.077 Uiso 1 1 calc R
C13 C 0.60728(14) 0.42794(18) 0.46121(8) 0.0586(6) Uani 1 1 d .
H13 H 0.6068 0.4924 0.4807 0.070 Uiso 1 1 calc R
C14 C 0.65225(15) 0.33100(19) 0.47887(7) 0.0581(6) Uani 1 1 d .
H14 H 0.6847 0.3289 0.5105 0.070 Uiso 1 1 calc R
C15 C 0.65080(13) 0.23598(16) 0.45098(6) 0.0458(4) Uani 1 1 d .
H15 H 0.6808 0.1680 0.4637 0.055 Uiso 1 1 calc R
C16 C 0.67153(10) 0.04378(13) 0.32144(5) 0.0327(3) Uani 1 1 d .
C17 C 0.61475(11) 0.02684(14) 0.27703(5) 0.0360(4) Uani 1 1 d .
C18 C 0.62852(13) -0.06975(16) 0.25217(6) 0.0461(4) Uani 1 1 d .
H18 H 0.5909 -0.0831 0.2222 0.055 Uiso 1 1 calc R
C19 C 0.69558(14) -0.14630(17) 0.27020(7) 0.0511(5) Uani 1 1 d .
H19 H 0.7039 -0.2113 0.2525 0.061 Uiso 1 1 calc R
C20 C 0.75044(13) -0.12910(16) 0.31368(6) 0.0457(4) Uani 1 1 d .
H20 H 0.7965 -0.1824 0.3257 0.055 Uiso 1 1 calc R
C21 C 0.73943(11) -0.03444(15) 0.34037(6) 0.0368(4) Uani 1 1 d .
C22 C 0.80138(11) -0.01256(16) 0.38773(6) 0.0417(4) Uani 1 1 d .
H22 H 0.7674 0.0309 0.4065 0.050 Uiso 1 1 calc R
C23 C 0.83595(13) -0.12168(18) 0.41447(7) 0.0539(5) Uani 1 1 d .
H23A H 0.7860 -0.1685 0.4181 0.081 Uiso 1 1 calc R
H23B H 0.8730 -0.1014 0.4452 0.081 Uiso 1 1 calc R
H23C H 0.8711 -0.1653 0.3973 0.081 Uiso 1 1 calc R
C24 C 0.87729(13) 0.06392(18) 0.38226(7) 0.0551(5) Uani 1 1 d .
H24A H 0.9159 0.0810 0.4129 0.083 Uiso 1 1 calc R
H24B H 0.8534 0.1357 0.3669 0.083 Uiso 1 1 calc R
H24C H 0.9113 0.0243 0.3634 0.083 Uiso 1 1 calc R
C25 C 0.54361(11) 0.11442(15) 0.25751(6) 0.0402(4) Uani 1 1 d .
H25 H 0.5172 0.1384 0.2834 0.048 Uiso 1 1 calc R
C26 C 0.46845(14) 0.06989(19) 0.21817(7) 0.0626(6) Uani 1 1 d .
H26A H 0.4913 0.0519 0.1911 0.094 Uiso 1 1 calc R
H26B H 0.4224 0.1287 0.2097 0.094 Uiso 1 1 calc R
H26C H 0.4434 0.0004 0.2284 0.094 Uiso 1 1 calc R
C27 C 0.58435(14) 0.22110(17) 0.24140(7) 0.0551(5) Uani 1 1 d .
H27A H 0.6296 0.2527 0.2674 0.083 Uiso 1 1 calc R
H27B H 0.5381 0.2786 0.2303 0.083 Uiso 1 1 calc R
H27C H 0.6114 0.2004 0.2161 0.083 Uiso 1 1 calc R
P2 P 0.16754(3) 0.51028(4) 0.420030(15) 0.03539(11) Uani 1 1 d .
N3 N -0.05817(8) 0.64929(10) 0.34876(4) 0.0291(3) Uani 1 1 d .
N4 N 0.06197(8) 0.53655(11) 0.38741(5) 0.0338(3) Uani 1 1 d D
H4 H 0.0343(12) 0.4805(15) 0.3669(6) 0.051(5) Uiso 1 1 d D
C28 C 0.23132(11) 0.50886(17) 0.37424(7) 0.0486(5) Uani 1 1 d .
C29 C 0.19857(16) 0.4272(2) 0.33321(8) 0.0732(7) Uani 1 1 d .
H29A H 0.2289 0.4446 0.3089 0.110 Uiso 1 1 calc R
H29B H 0.1347 0.4369 0.3208 0.110 Uiso 1 1 calc R
H29C H 0.2112 0.3479 0.3437 0.110 Uiso 1 1 calc R
C30 C 0.32916(13) 0.4855(2) 0.39721(9) 0.0725(7) Uani 1 1 d .
H30A H 0.3363 0.4059 0.4081 0.109 Uiso 1 1 calc R
H30B H 0.3494 0.5375 0.4236 0.109 Uiso 1 1 calc R
H30C H 0.3643 0.4982 0.3746 0.109 Uiso 1 1 calc R
C31 C 0.22438(14) 0.63229(19) 0.35586(8) 0.0605(5) Uani 1 1 d .
H31A H 0.2635 0.6419 0.3350 0.091 Uiso 1 1 calc R
H31B H 0.2420 0.6857 0.3820 0.091 Uiso 1 1 calc R
H31C H 0.1632 0.6481 0.3389 0.091 Uiso 1 1 calc R
C32 C 0.14587(13) 0.36097(15) 0.43877(7) 0.0510(5) Uani 1 1 d .
C33 C 0.23402(16) 0.3029(2) 0.46107(11) 0.0917(9) Uani 1 1 d .
H33A H 0.2231 0.2316 0.4762 0.138 Uiso 1 1 calc R
H33B H 0.2703 0.3543 0.4842 0.138 Uiso 1 1 calc R
H33C H 0.2652 0.2854 0.4371 0.138 Uiso 1 1 calc R
C34 C 0.09069(16) 0.28087(17) 0.40180(9) 0.0679(6) Uani 1 1 d .
H34A H 0.1227 0.2653 0.3780 0.102 Uiso 1 1 calc R
H34B H 0.0340 0.3174 0.3874 0.102 Uiso 1 1 calc R
H34C H 0.0801 0.2086 0.4164 0.102 Uiso 1 1 calc R
C35 C 0.09593(17) 0.3799(2) 0.47651(8) 0.0710(6) Uani 1 1 d .
H35A H 0.0823 0.3055 0.4884 0.106 Uiso 1 1 calc R
H35B H 0.0408 0.4213 0.4633 0.106 Uiso 1 1 calc R
H35C H 0.1328 0.4249 0.5019 0.106 Uiso 1 1 calc R
C36 C 0.01563(9) 0.63805(12) 0.37938(5) 0.0265(3) Uani 1 1 d .
C37 C 0.05278(9) 0.73939(12) 0.40816(5) 0.0277(3) Uani 1 1 d .
C38 C 0.06214(11) 0.84199(13) 0.38655(6) 0.0355(4) Uani 1 1 d .
H38 H 0.0455 0.8469 0.3536 0.043 Uiso 1 1 calc R
C39 C 0.09556(12) 0.93752(14) 0.41263(7) 0.0453(4) Uani 1 1 d .
H39 H 0.1026 1.0074 0.3975 0.054 Uiso 1 1 calc R
C40 C 0.11858(13) 0.93179(16) 0.46032(7) 0.0525(5) Uani 1 1 d .
H40 H 0.1416 0.9975 0.4782 0.063 Uiso 1 1 calc R
C41 C 0.10816(14) 0.83049(17) 0.48216(7) 0.0522(5) Uani 1 1 d .
H41 H 0.1232 0.8268 0.5151 0.063 Uiso 1 1 calc R
C42 C 0.07593(11) 0.73398(14) 0.45635(6) 0.0391(4) Uani 1 1 d .
H42 H 0.0697 0.6640 0.4716 0.047 Uiso 1 1 calc R
C43 C -0.09352(10) 0.54971(12) 0.32265(5) 0.0297(3) Uani 1 1 d .
C44 C -0.14653(10) 0.47350(14) 0.34055(5) 0.0337(3) Uani 1 1 d .
C45 C -0.18357(11) 0.37978(15) 0.31356(6) 0.0416(4) Uani 1 1 d .
H45 H -0.2199 0.3278 0.3250 0.050 Uiso 1 1 calc R
C46 C -0.16825(12) 0.36129(15) 0.27042(6) 0.0458(4) Uani 1 1 d .
H46 H -0.1937 0.2967 0.2525 0.055 Uiso 1 1 calc R
C47 C -0.11598(12) 0.43648(15) 0.25326(6) 0.0415(4) Uani 1 1 d .
H47 H -0.1059 0.4228 0.2235 0.050 Uiso 1 1 calc R
C48 C -0.07778(10) 0.53189(13) 0.27858(5) 0.0332(3) Uani 1 1 d .
C49 C -0.16631(11) 0.49604(15) 0.38718(6) 0.0384(4) Uani 1 1 d .
H49 H -0.1173 0.5443 0.4060 0.046 Uiso 1 1 calc R
C50 C -0.25202(14) 0.5642(2) 0.38020(8) 0.0621(6) Uani 1 1 d .
H50A H -0.2473 0.6351 0.3633 0.093 Uiso 1 1 calc R
H50B H -0.2624 0.5831 0.4105 0.093 Uiso 1 1 calc R
H50C H -0.3014 0.5181 0.3623 0.093 Uiso 1 1 calc R
C51 C -0.17116(14) 0.38656(17) 0.41462(7) 0.0529(5) Uani 1 1 d .
H51A H -0.2204 0.3390 0.3975 0.079 Uiso 1 1 calc R
H51B H -0.1805 0.4065 0.4450 0.079 Uiso 1 1 calc R
H51C H -0.1157 0.3438 0.4189 0.079 Uiso 1 1 calc R
C52 C -0.02352(11) 0.61825(14) 0.25936(6) 0.0381(4) Uani 1 1 d .
H52 H 0.0255 0.6448 0.2858 0.046 Uiso 1 1 calc R
C53 C -0.08042(14) 0.72252(17) 0.24088(7) 0.0574(5) Uani 1 1 d .
H53A H -0.1300 0.6990 0.2152 0.086 Uiso 1 1 calc R
H53B H -0.0446 0.7797 0.2297 0.086 Uiso 1 1 calc R
H53C H -0.1032 0.7559 0.2658 0.086 Uiso 1 1 calc R
C54 C 0.01849(16) 0.57072(19) 0.22223(7) 0.0640(6) Uani 1 1 d .
H54A H 0.0539 0.5030 0.2343 0.096 Uiso 1 1 calc R
H54B H 0.0566 0.6293 0.2137 0.096 Uiso 1 1 calc R
H54C H -0.0280 0.5493 0.1947 0.096 Uiso 1 1 calc R

loop_
_atom_site_aniso_label
_atom_site_aniso_U_11
_atom_site_aniso_U_22
_atom_site_aniso_U_33
_atom_site_aniso_U_23
_atom_site_aniso_U_13
_atom_site_aniso_U_12
P1 0.0340(2) 0.0314(2) 0.0315(2) -0.00460(16) 0.01293(17) -0.00395(16)
N2 0.0334(7) 0.0329(7) 0.0319(7) -0.0007(5) 0.0106(6) -0.0002(5)
N1 0.0465(8) 0.0331(7) 0.0386(8) -0.0100(6) 0.0218(6) -0.0092(6)
C1 0.0543(11) 0.0364(9) 0.0394(10) 0.0048(7) 0.0131(8) 0.0021(8)
C2 0.0934(17) 0.0370(11) 0.0632(13) 0.0016(9) 0.0273(12) 0.0148(10)
C3 0.0732(15) 0.0728(16) 0.0635(14) 0.0121(12) -0.0041(12) 0.0195(12)
C4 0.0960(18) 0.0508(13) 0.0793(16) 0.0185(12) 0.0427(14) -0.0070(12)
C5 0.0354(9) 0.0447(10) 0.0481(10) -0.0087(8) 0.0096(8) 0.0002(7)
C6 0.0568(12) 0.0555(12) 0.0608(13) 0.0043(10) 0.0066(10) 0.0162(10)
C7 0.0537(12) 0.0721(15) 0.0624(14) -0.0291(12) -0.0059(10) 0.0028(11)
C8 0.0382(10) 0.0822(16) 0.0924(17) -0.0024(14) 0.0251(11) -0.0012(11)
C9 0.0254(7) 0.0299(8) 0.0247(7) 0.0024(6) 0.0019(6) 0.0004(6)
C10 0.0269(7) 0.0322(8) 0.0327(8) -0.0047(6) 0.0096(6) -0.0062(6)
C11 0.0503(11) 0.0353(10) 0.0583(12) -0.0091(9) -0.0062(9) 0.0038(8)
C12 0.0526(12) 0.0368(10) 0.0977(18) -0.0197(11) 0.0072(12) 0.0030(9)
C13 0.0637(13) 0.0481(12) 0.0744(15) -0.0323(11) 0.0368(12) -0.0225(10)
C14 0.0823(15) 0.0588(13) 0.0365(10) -0.0160(9) 0.0209(10) -0.0270(11)
C15 0.0590(11) 0.0433(10) 0.0328(9) -0.0034(8) 0.0073(8) -0.0087(8)
C16 0.0359(8) 0.0337(8) 0.0320(8) -0.0012(6) 0.0149(7) -0.0024(6)
C17 0.0410(9) 0.0387(9) 0.0308(8) 0.0011(7) 0.0135(7) -0.0050(7)
C18 0.0577(11) 0.0502(11) 0.0314(9) -0.0067(8) 0.0130(8) -0.0039(9)
C19 0.0689(13) 0.0454(11) 0.0448(11) -0.0109(8) 0.0248(10) 0.0036(9)
C20 0.0535(11) 0.0447(10) 0.0439(10) 0.0007(8) 0.0218(9) 0.0110(8)
C21 0.0394(9) 0.0418(9) 0.0335(8) 0.0008(7) 0.0172(7) 0.0030(7)
C22 0.0392(9) 0.0510(10) 0.0366(9) -0.0008(8) 0.0128(7) 0.0121(8)
C23 0.0541(11) 0.0638(13) 0.0436(11) 0.0094(9) 0.0118(9) 0.0166(10)
C24 0.0494(11) 0.0582(12) 0.0551(12) -0.0017(10) 0.0083(9) 0.0015(9)
C25 0.0441(9) 0.0441(10) 0.0309(9) 0.0022(7) 0.0069(7) -0.0016(8)
C26 0.0602(13) 0.0640(14) 0.0513(12) 0.0001(10) -0.0092(10) -0.0021(11)
C27 0.0623(12) 0.0503(11) 0.0522(12) 0.0146(9) 0.0132(10) -0.0019(9)
P2 0.0303(2) 0.0295(2) 0.0408(2) -0.00908(18) -0.00154(17) 0.00369(16)
N3 0.0316(7) 0.0271(6) 0.0281(6) 0.0022(5) 0.0063(5) -0.0001(5)
N4 0.0307(7) 0.0234(6) 0.0414(8) -0.0060(6) -0.0018(6) 0.0011(5)
C28 0.0363(9) 0.0535(11) 0.0553(11) -0.0237(9) 0.0101(8) 0.0002(8)
C29 0.0682(14) 0.0848(17) 0.0686(15) -0.0420(13) 0.0210(12) -0.0062(12)
C30 0.0374(11) 0.0859(17) 0.0927(18) -0.0293(14) 0.0131(11) 0.0073(11)
C31 0.0525(12) 0.0681(14) 0.0678(14) -0.0047(11) 0.0278(10) -0.0088(10)
C32 0.0491(11) 0.0321(9) 0.0612(12) 0.0030(8) -0.0059(9) 0.0071(8)
C33 0.0669(15) 0.0532(14) 0.132(2) 0.0256(15) -0.0189(16) 0.0178(12)
C34 0.0779(15) 0.0308(10) 0.0859(16) -0.0067(10) 0.0035(13) -0.0062(10)
C35 0.0909(17) 0.0561(13) 0.0624(14) 0.0137(11) 0.0127(13) -0.0089(12)
C36 0.0293(7) 0.0249(7) 0.0277(7) 0.0021(6) 0.0113(6) -0.0004(6)
C37 0.0275(7) 0.0240(7) 0.0324(8) -0.0023(6) 0.0088(6) 0.0020(6)
C38 0.0402(9) 0.0281(8) 0.0408(9) 0.0001(7) 0.0151(7) -0.0005(7)
C39 0.0493(10) 0.0249(8) 0.0642(12) -0.0039(8) 0.0187(9) -0.0049(7)
C40 0.0560(12) 0.0352(10) 0.0627(13) -0.0200(9) 0.0081(10) -0.0034(8)
C41 0.0670(13) 0.0470(11) 0.0380(10) -0.0136(8) 0.0048(9) 0.0061(9)
C42 0.0505(10) 0.0320(8) 0.0343(9) -0.0021(7) 0.0099(7) 0.0038(7)
C43 0.0292(7) 0.0263(7) 0.0301(8) 0.0025(6) 0.0005(6) 0.0027(6)
C44 0.0302(8) 0.0335(8) 0.0333(8) 0.0053(7) 0.0001(6) -0.0013(6)
C45 0.0392(9) 0.0384(9) 0.0414(10) 0.0040(8) -0.0005(7) -0.0093(7)
C46 0.0475(10) 0.0383(10) 0.0432(10) -0.0055(8) -0.0040(8) -0.0075(8)
C47 0.0464(10) 0.0422(10) 0.0318(9) -0.0042(7) 0.0020(7) 0.0014(8)
C48 0.0339(8) 0.0321(8) 0.0298(8) 0.0027(6) 0.0010(6) 0.0029(6)
C49 0.0349(8) 0.0431(9) 0.0362(9) 0.0038(7) 0.0068(7) -0.0093(7)
C50 0.0601(13) 0.0685(14) 0.0619(13) 0.0085(11) 0.0234(11) 0.0116(11)
C51 0.0578(12) 0.0549(12) 0.0467(11) 0.0122(9) 0.0144(9) -0.0076(9)
C52 0.0447(9) 0.0394(9) 0.0305(8) 0.0008(7) 0.0102(7) -0.0020(7)
C53 0.0622(12) 0.0470(11) 0.0610(13) 0.0203(10) 0.0117(10) 0.0001(9)
C54 0.0859(16) 0.0621(13) 0.0558(13) -0.0098(11) 0.0402(12) -0.0117(12)

loop_
_atom_type_symbol
_atom_type_description
_atom_type_scat_dispersion_real
_atom_type_scat_dispersion_imag
_atom_type_scat_source
C C 0.0033 0.0016 'International Tables Vol C Tables 4.2.6.8 and 6.1.1.4'
H H 0.0000 0.0000 'International Tables Vol C Tables 4.2.6.8 and 6.1.1.4'
N N 0.0061 0.0033 'International Tables Vol C Tables 4.2.6.8 and 6.1.1.4'
P P 0.1023 0.0942 'International Tables Vol C Tables 4.2.6.8 and 6.1.1.4'

loop_
_geom_angle_atom_site_label_1
_geom_angle_atom_site_label_2
_geom_angle_atom_site_label_3
_geom_angle
N1 P1 C5 101.08(8)
N1 P1 C1 97.25(8)
C5 P1 C1 110.90(8)
C9 N2 C16 117.50(13)
C9 N1 P1 129.64(11)
C9 N1 H1 113.5(12)
P1 N1 H1 116.8(12)
C4 C1 C3 107.92(18)
C4 C1 C2 109.88(17)
C3 C1 C2 108.05(18)
C4 C1 P1 109.52(14)
C3 C1 P1 103.37(13)
C2 C1 P1 117.55(13)
C1 C2 H2A 109.5
C1 C2 H2B 109.5
H2A C2 H2B 109.5
C1 C2 H2C 109.5
H2A C2 H2C 109.5
H2B C2 H2C 109.5
C1 C3 H3A 109.5
C1 C3 H3B 109.5
H3A C3 H3B 109.5
C1 C3 H3C 109.5
H3A C3 H3C 109.5
H3B C3 H3C 109.5
C1 C4 H4A 109.5
C1 C4 H4B 109.5
H4A C4 H4B 109.5
C1 C4 H4C 109.5
H4A C4 H4C 109.5
H4B C4 H4C 109.5
C7 C5 C8 109.90(17)
C7 C5 C6 108.60(17)
C8 C5 C6 107.56(16)
C7 C5 P1 116.76(13)
C8 C5 P1 108.99(14)
C6 C5 P1 104.56(12)
C5 C6 H6A 109.5
C5 C6 H6B 109.5
H6A C6 H6B 109.5
C5 C6 H6C 109.5
H6A C6 H6C 109.5
H6B C6 H6C 109.5
C5 C7 H7A 109.5
C5 C7 H7B 109.5
H7A C7 H7B 109.5
C5 C7 H7C 109.5
H7A C7 H7C 109.5
H7B C7 H7C 109.5
C5 C8 H8A 109.5
C5 C8 H8B 109.5
H8A C8 H8B 109.5
C5 C8 H8C 109.5
H8A C8 H8C 109.5
H8B C8 H8C 109.5
N2 C9 N1 123.67(14)
N2 C9 C10 118.25(13)
N1 C9 C10 118.07(13)
C11 C10 C15 119.35(16)
C11 C10 C9 120.58(14)
C15 C10 C9 119.93(15)
C10 C11 C12 119.91(18)
C10 C11 H11 120.0
C12 C11 H11 120.0
C13 C12 C11 120.4(2)
C13 C12 H12 119.8
C11 C12 H12 119.8
C14 C13 C12 119.71(18)
C14 C13 H13 120.1
C12 C13 H13 120.1
C13 C14 C15 120.26(19)
C13 C14 H14 119.9
C15 C14 H14 119.9
C10 C15 C14 120.36(18)
C10 C15 H15 119.8
C14 C15 H15 119.8
C21 C16 C17 121.30(15)
C21 C16 N2 118.43(14)
C17 C16 N2 120.23(14)
C18 C17 C16 117.80(16)
C18 C17 C25 122.55(15)
C16 C17 C25 119.63(15)
C19 C18 C17 121.36(17)
C19 C18 H18 119.3
C17 C18 H18 119.3
C20 C19 C18 120.34(17)
C20 C19 H19 119.8
C18 C19 H19 119.8
C19 C20 C21 120.91(17)
C19 C20 H20 119.5
C21 C20 H20 119.5
C20 C21 C16 118.28(16)
C20 C21 C22 121.35(15)
C16 C21 C22 120.31(15)
C21 C22 C24 109.37(15)
C21 C22 C23 113.82(16)
C24 C22 C23 111.10(15)
C21 C22 H22 107.4
C24 C22 H22 107.4
C23 C22 H22 107.4
C22 C23 H23A 109.5
C22 C23 H23B 109.5
H23A C23 H23B 109.5
C22 C23 H23C 109.5
H23A C23 H23C 109.5
H23B C23 H23C 109.5
C22 C24 H24A 109.5
C22 C24 H24B 109.5
H24A C24 H24B 109.5
C22 C24 H24C 109.5
H24A C24 H24C 109.5
H24B C24 H24C 109.5
C17 C25 C26 114.48(16)
C17 C25 C27 110.24(15)
C26 C25 C27 109.73(15)
C17 C25 H25 107.4
C26 C25 H25 107.4
C27 C25 H25 107.4
C25 C26 H26A 109.5
C25 C26 H26B 109.5
H26A C26 H26B 109.5
C25 C26 H26C 109.5
H26A C26 H26C 109.5
H26B C26 H26C 109.5
C25 C27 H27A 109.5
C25 C27 H27B 109.5
H27A C27 H27B 109.5
C25 C27 H27C 109.5
H27A C27 H27C 109.5
H27B C27 H27C 109.5
N4 P2 C28 101.58(8)
N4 P2 C32 96.51(7)
C28 P2 C32 111.93(9)
C36 N3 C43 117.30(12)
C36 N4 P2 129.77(11)
C36 N4 H4 110.8(12)
P2 N4 H4 118.1(12)
C29 C28 C31 108.65(19)
C29 C28 C30 109.97(17)
C31 C28 C30 107.39(18)
C29 C28 P2 116.82(14)
C31 C28 P2 104.31(12)
C30 C28 P2 109.20(15)
C28 C29 H29A 109.5
C28 C29 H29B 109.5
H29A C29 H29B 109.5
C28 C29 H29C 109.5
H29A C29 H29C 109.5
H29B C29 H29C 109.5
C28 C30 H30A 109.5
C28 C30 H30B 109.5
H30A C30 H30B 109.5
C28 C30 H30C 109.5
H30A C30 H30C 109.5
H30B C30 H30C 109.5
C28 C31 H31A 109.5
C28 C31 H31B 109.5
H31A C31 H31B 109.5
C28 C31 H31C 109.5
H31A C31 H31C 109.5
H31B C31 H31C 109.5
C33 C32 C34 108.95(18)
C33 C32 C35 108.3(2)
C34 C32 C35 108.32(18)
C33 C32 P2 109.19(15)
C34 C32 P2 117.48(14)
C35 C32 P2 104.21(13)
C32 C33 H33A 109.5
C32 C33 H33B 109.5
H33A C33 H33B 109.5
C32 C33 H33C 109.5
H33A C33 H33C 109.5
H33B C33 H33C 109.5
C32 C34 H34A 109.5
C32 C34 H34B 109.5
H34A C34 H34B 109.5
C32 C34 H34C 109.5
H34A C34 H34C 109.5
H34B C34 H34C 109.5
C32 C35 H35A 109.5
C32 C35 H35B 109.5
H35A C35 H35B 109.5
C32 C35 H35C 109.5
H35A C35 H35C 109.5
H35B C35 H35C 109.5
N3 C36 N4 123.39(13)
N3 C36 C37 118.56(13)
N4 C36 C37 118.04(13)
C38 C37 C42 119.23(14)
C38 C37 C36 119.38(14)
C42 C37 C36 121.37(14)
C39 C38 C37 120.34(16)
C39 C38 H38 119.8
C37 C38 H38 119.8
C40 C39 C38 120.27(17)
C40 C39 H39 119.9
C38 C39 H39 119.9
C39 C40 C41 119.80(17)
C39 C40 H40 120.1
C41 C40 H40 120.1
C40 C41 C42 120.36(17)
C40 C41 H41 119.8
C42 C41 H41 119.8
C41 C42 C37 120.00(16)
C41 C42 H42 120.0
C37 C42 H42 120.0
C44 C43 C48 121.02(14)
C44 C43 N3 119.45(14)
C48 C43 N3 119.48(13)
C45 C44 C43 118.45(15)
C45 C44 C49 120.81(15)
C43 C44 C49 120.68(14)
C46 C45 C44 120.97(16)
C46 C45 H45 119.5
C44 C45 H45 119.5
C45 C46 C47 120.06(16)
C45 C46 H46 120.0
C47 C46 H46 120.0
C46 C47 C48 121.42(16)
C46 C47 H47 119.3
C48 C47 H47 119.3
C47 C48 C43 118.07(15)
C47 C48 C52 122.09(15)
C43 C48 C52 119.80(14)
C44 C49 C50 109.78(14)
C44 C49 C51 113.09(15)
C50 C49 C51 110.41(15)
C44 C49 H49 107.8
C50 C49 H49 107.8
C51 C49 H49 107.8
C49 C50 H50A 109.5
C49 C50 H50B 109.5
H50A C50 H50B 109.5
C49 C50 H50C 109.5
H50A C50 H50C 109.5
H50B C50 H50C 109.5
C49 C51 H51A 109.5
C49 C51 H51B 109.5
H51A C51 H51B 109.5
C49 C51 H51C 109.5
H51A C51 H51C 109.5
H51B C51 H51C 109.5
C48 C52 C54 114.48(15)
C48 C52 C53 109.55(14)
C54 C52 C53 110.31(16)
C48 C52 H52 107.4
C54 C52 H52 107.4
C53 C52 H52 107.4
C52 C53 H53A 109.5
C52 C53 H53B 109.5
H53A C53 H53B 109.5
C52 C53 H53C 109.5
H53A C53 H53C 109.5
H53B C53 H53C 109.5
C52 C54 H54A 109.5
C52 C54 H54B 109.5
H54A C54 H54B 109.5
C52 C54 H54C 109.5
H54A C54 H54C 109.5
H54B C54 H54C 109.5

loop_
_geom_bond_atom_site_label_1
_geom_bond_atom_site_label_2
_geom_bond_distance
P1 N1 1.7174(14)
P1 C5 1.8762(18)
P1 C1 1.8796(18)
N2 C9 1.2807(19)
N2 C16 1.4244(19)
N1 C9 1.3679(19)
N1 H1 0.919(15)
C1 C4 1.525(3)
C1 C3 1.529(3)
C1 C2 1.529(3)
C2 H2A 0.9800
C2 H2B 0.9800
C2 H2C 0.9800
C3 H3A 0.9800
C3 H3B 0.9800
C3 H3C 0.9800
C4 H4A 0.9800
C4 H4B 0.9800
C4 H4C 0.9800
C5 C7 1.525(3)
C5 C8 1.527(3)
C5 C6 1.534(3)
C6 H6A 0.9800
C6 H6B 0.9800
C6 H6C 0.9800
C7 H7A 0.9800
C7 H7B 0.9800
C7 H7C 0.9800
C8 H8A 0.9800
C8 H8B 0.9800
C8 H8C 0.9800
C9 C10 1.493(2)
C10 C11 1.373(2)
C10 C15 1.380(2)
C11 C12 1.387(3)
C11 H11 0.9500
C12 C13 1.373(3)
C12 H12 0.9500
C13 C14 1.364(3)
C13 H13 0.9500
C14 C15 1.381(3)
C14 H14 0.9500
C15 H15 0.9500
C16 C21 1.405(2)
C16 C17 1.408(2)
C17 C18 1.393(2)
C17 C25 1.514(2)
C18 C19 1.378(3)
C18 H18 0.9500
C19 C20 1.375(3)
C19 H19 0.9500
C20 C21 1.395(2)
C20 H20 0.9500
C21 C22 1.517(2)
C22 C24 1.524(3)
C22 C23 1.525(3)
C22 H22 1.0000
C23 H23A 0.9800
C23 H23B 0.9800
C23 H23C 0.9800
C24 H24A 0.9800
C24 H24B 0.9800
C24 H24C 0.9800
C25 C26 1.526(2)
C25 C27 1.528(2)
C25 H25 1.0000
C26 H26A 0.9800
C26 H26B 0.9800
C26 H26C 0.9800
C27 H27A 0.9800
C27 H27B 0.9800
C27 H27C 0.9800
P2 N4 1.7184(13)
P2 C28 1.877(2)
P2 C32 1.8839(19)
N3 C36 1.2840(19)
N3 C43 1.4285(19)
N4 C36 1.3765(19)
N4 H4 0.923(14)
C28 C29 1.531(3)
C28 C31 1.533(3)
C28 C30 1.534(3)
C29 H29A 0.9800
C29 H29B 0.9800
C29 H29C 0.9800
C30 H30A 0.9800
C30 H30B 0.9800
C30 H30C 0.9800
C31 H31A 0.9800
C31 H31B 0.9800
C31 H31C 0.9800
C32 C33 1.529(3)
C32 C34 1.533(3)
C32 C35 1.534(3)
C33 H33A 0.9800
C33 H33B 0.9800
C33 H33C 0.9800
C34 H34A 0.9800
C34 H34B 0.9800
C34 H34C 0.9800
C35 H35A 0.9800
C35 H35B 0.9800
C35 H35C 0.9800
C36 C37 1.489(2)
C37 C38 1.383(2)
C37 C42 1.388(2)
C38 C39 1.383(2)
C38 H38 0.9500
C39 C40 1.374(3)
C39 H39 0.9500
C40 C41 1.377(3)
C40 H40 0.9500
C41 C42 1.384(2)
C41 H41 0.9500
C42 H42 0.9500
C43 C44 1.407(2)
C43 C48 1.407(2)
C44 C45 1.393(2)
C44 C49 1.517(2)
C45 C46 1.379(3)
C45 H45 0.9500
C46 C47 1.380(3)
C46 H46 0.9500
C47 C48 1.391(2)
C47 H47 0.9500
C48 C52 1.517(2)
C49 C50 1.525(3)
C49 C51 1.527(2)
C49 H49 1.0000
C50 H50A 0.9800
C50 H50B 0.9800
C50 H50C 0.9800
C51 H51A 0.9800
C51 H51B 0.9800
C51 H51C 0.9800
C52 C54 1.523(2)
C52 C53 1.525(2)
C52 H52 1.0000
C53 H53A 0.9800
C53 H53B 0.9800
C53 H53C 0.9800
C54 H54A 0.9800
C54 H54B 0.9800
C54 H54C 0.9800

loop_
_geom_torsion_atom_site_label_1
_geom_torsion_atom_site_label_2
_geom_torsion_atom_site_label_3
_geom_torsion_atom_site_label_4
_geom_torsion
C5 P1 N1 C9 111.07(15)
C1 P1 N1 C9 -135.89(15)
N1 P1 C1 C4 -166.47(15)
C5 P1 C1 C4 -61.64(16)
N1 P1 C1 C3 78.71(14)
C5 P1 C1 C3 -176.46(13)
N1 P1 C1 C2 -40.18(17)
C5 P1 C1 C2 64.65(17)
N1 P1 C5 C7 56.05(17)
C1 P1 C5 C7 -46.21(18)
N1 P1 C5 C8 -178.73(14)
C1 P1 C5 C8 79.01(15)
N1 P1 C5 C6 -63.95(13)
C1 P1 C5 C6 -166.22(12)
C16 N2 C9 N1 -3.9(2)
C16 N2 C9 C10 174.91(13)
P1 N1 C9 N2 177.58(12)
P1 N1 C9 C10 -1.2(2)
N2 C9 C10 C11 75.6(2)
N1 C9 C10 C11 -105.50(18)
N2 C9 C10 C15 -100.07(18)
N1 C9 C10 C15 78.81(19)
C15 C10 C11 C12 -1.7(3)
C9 C10 C11 C12 -177.38(17)
C10 C11 C12 C13 1.5(3)
C11 C12 C13 C14 0.4(3)
C12 C13 C14 C15 -2.0(3)
C11 C10 C15 C14 0.0(3)
C9 C10 C15 C14 175.78(16)
C13 C14 C15 C10 1.8(3)
C9 N2 C16 C21 -93.35(17)
C9 N2 C16 C17 88.90(18)
C21 C16 C17 C18 -0.5(2)
N2 C16 C17 C18 177.14(14)
C21 C16 C17 C25 -178.76(14)
N2 C16 C17 C25 -1.1(2)
C16 C17 C18 C19 -0.2(3)
C25 C17 C18 C19 177.94(17)
C17 C18 C19 C20 0.5(3)
C18 C19 C20 C21 0.1(3)
C19 C20 C21 C16 -0.8(3)
C19 C20 C21 C22 -178.02(17)
C17 C16 C21 C20 1.1(2)
N2 C16 C21 C20 -176.66(15)
C17 C16 C21 C22 178.27(15)
N2 C16 C21 C22 0.6(2)
C20 C21 C22 C24 91.4(2)
C16 C21 C22 C24 -85.74(18)
C20 C21 C22 C23 -33.5(2)
C16 C21 C22 C23 149.34(16)
C18 C17 C25 C26 21.6(2)
C16 C17 C25 C26 -160.29(16)
C18 C17 C25 C27 -102.71(19)
C16 C17 C25 C27 75.43(19)
C28 P2 N4 C36 -98.00(15)
C32 P2 N4 C36 147.98(15)
N4 P2 C28 C29 -54.19(18)
C32 P2 C28 C29 47.78(19)
N4 P2 C28 C31 65.73(13)
C32 P2 C28 C31 167.70(12)
N4 P2 C28 C30 -179.72(14)
C32 P2 C28 C30 -77.76(16)
N4 P2 C32 C33 168.43(18)
C28 P2 C32 C33 63.14(19)
N4 P2 C32 C34 43.77(17)
C28 P2 C32 C34 -61.52(18)
N4 P2 C32 C35 -76.03(14)
C28 P2 C32 C35 178.68(13)
C43 N3 C36 N4 1.1(2)
C43 N3 C36 C37 -178.14(12)
P2 N4 C36 N3 169.23(12)
P2 N4 C36 C37 -11.5(2)
N3 C36 C37 C38 -52.0(2)
N4 C36 C37 C38 128.75(15)
N3 C36 C37 C42 126.20(16)
N4 C36 C37 C42 -53.1(2)
C42 C37 C38 C39 1.1(2)
C36 C37 C38 C39 179.26(14)
C37 C38 C39 C40 -0.9(3)
C38 C39 C40 C41 -0.1(3)
C39 C40 C41 C42 1.0(3)
C40 C41 C42 C37 -0.9(3)
C38 C37 C42 C41 -0.2(2)
C36 C37 C42 C41 -178.32(16)
C36 N3 C43 C44 86.36(17)
C36 N3 C43 C48 -96.24(17)
C48 C43 C44 C45 -0.2(2)
N3 C43 C44 C45 177.14(14)
C48 C43 C44 C49 -177.42(14)
N3 C43 C44 C49 -0.1(2)
C43 C44 C45 C46 0.5(2)
C49 C44 C45 C46 177.68(16)
C44 C45 C46 C47 -0.3(3)
C45 C46 C47 C48 -0.1(3)
C46 C47 C48 C43 0.3(2)
C46 C47 C48 C52 -177.22(16)
C44 C43 C48 C47 -0.2(2)
N3 C43 C48 C47 -177.54(14)
C44 C43 C48 C52 177.43(14)
N3 C43 C48 C52 0.1(2)
C45 C44 C49 C50 -85.2(2)
C43 C44 C49 C50 91.89(18)
C45 C44 C49 C51 38.5(2)
C43 C44 C49 C51 -144.32(15)
C47 C48 C52 C54 -24.9(2)
C43 C48 C52 C54 157.54(16)
C47 C48 C52 C53 99.55(19)
C43 C48 C52 C53 -77.96(19)
